data_7031767
loop_
_publ_author_name
'Yankey, Margaret'
'Obuah, Collins'
'Guzei, Ilia A.'
'Osei-Twum, Emmanuel'
'Hearne, Giovanni'
'Darkwa, James'

_publ_section_title
;
 (Phenoxyimidazolyl-salicylaldimine)iron complexes: synthesis, properties
 and iron catalysed ethylene reactions.
;
_journal_issue 37
_journal_name_full 'Dalton transactions (Cambridge, England : 2003)'
_journal_page_first 13913
_journal_page_last 13923
_journal_paper_doi 10.1039/c4dt01886a
_journal_volume 43
_journal_year 2014
_chemical_absolute_configuration ad
_chemical_formula_moiety 'C20 H28 Br2 Fe N3 O'
_chemical_formula_sum 'C20 H28 Br2 Fe N3 O'
_chemical_formula_weight 542.12
_space_group_IT_number 19
_symmetry_cell_setting orthorhombic
_symmetry_Int_Tables_number 19
_symmetry_space_group_name_Hall 'P 2ac 2ab'
_symmetry_space_group_name_H-M 'P 21 21 21'
_atom_sites_solution_hydrogens geom
_atom_sites_solution_primary direct
_atom_sites_solution_secondary difmap
_cell_angle_alpha 90.00
_cell_angle_beta 90.00
_cell_angle_gamma 90.00
_cell_formula_units_Z 4
_cell_length_a 7.931(2)
_cell_length_b 14.457(4)
_cell_length_c 20.040(7)
_cell_measurement_reflns_used 9804
_cell_measurement_temperature 296(2)
_cell_measurement_theta_max 26.3385
_cell_measurement_theta_min 2.4731
_cell_volume 2297.8(12)
_computing_cell_refinement 'SAINT Ver. 7.68A (Bruker-AXS, 2007)'
_computing_data_collection 'APEX2 Ver. 2010.11-3 (Bruker-AXS, 2010)'
_computing_data_reduction 'SAINT Ver. 7.68A'
_computing_molecular_graphics SHELXTL
_computing_publication_material SHELXTL
_computing_structure_refinement 'SHELXTL, OLEX2 (Dolomanov et al., 2009)'
_computing_structure_solution 'SHELXTL (Sheldrick, 2008)'
_diffrn_ambient_temperature 296(2)
_diffrn_measured_fraction_theta_full 0.994
_diffrn_measured_fraction_theta_max 0.993
_diffrn_measurement_device_type 'Bruker SMART APEX2 area detector'
_diffrn_measurement_method '0.50\% \w and 0.5\% \f scans'
_diffrn_radiation_monochromator 'mirror optics'
_diffrn_radiation_source 'fine-focus sealed tube'
_diffrn_radiation_type 'Mo K\a'
_diffrn_radiation_wavelength 0.71073
_diffrn_reflns_av_R_equivalents 0.0315
_diffrn_reflns_av_sigmaI/netI 0.0161
_diffrn_reflns_limit_h_max 9
_diffrn_reflns_limit_h_min -9
_diffrn_reflns_limit_k_max 18
_diffrn_reflns_limit_k_min -18
_diffrn_reflns_limit_l_max 25
_diffrn_reflns_limit_l_min -25
_diffrn_reflns_number 48840
_diffrn_reflns_theta_full 25.00
_diffrn_reflns_theta_max 26.44
_diffrn_reflns_theta_min 1.74
_exptl_absorpt_coefficient_mu 4.148
_exptl_absorpt_correction_T_max 0.5750
_exptl_absorpt_correction_T_min 0.4359
_exptl_absorpt_correction_type analytical
_exptl_absorpt_process_details
;
SADABS  (Bruker-AXS, 2007)
;
_exptl_crystal_colour black
_exptl_crystal_density_diffrn 1.567
_exptl_crystal_density_method 'not measured'
_exptl_crystal_description block
_exptl_crystal_F_000 1092
_exptl_crystal_size_max 0.24
_exptl_crystal_size_mid 0.19
_exptl_crystal_size_min 0.15
_refine_diff_density_max 0.832
_refine_diff_density_min -0.604
_refine_diff_density_rms 0.052
_refine_ls_abs_structure_details 'Flack H D (1983), Acta Cryst. A39, 876-881'
_refine_ls_abs_structure_Flack 0.000(8)
_refine_ls_extinction_method none
_refine_ls_goodness_of_fit_ref 1.049
_refine_ls_hydrogen_treatment constr
_refine_ls_matrix_type full
_refine_ls_number_parameters 251
_refine_ls_number_reflns 4685
_refine_ls_number_restraints 0
_refine_ls_restrained_S_all 1.049
_refine_ls_R_factor_all 0.0273
_refine_ls_R_factor_gt 0.0247
_refine_ls_shift/su_max 0.001
_refine_ls_shift/su_mean 0.000
_refine_ls_structure_factor_coef Fsqd
_refine_ls_weighting_details 'calc w=1/[\s^2^(Fo^2^)+(0.0310P)^2^+1.2605P] where P=(Fo^2^+2Fc^2^)/3'
_refine_ls_weighting_scheme calc
_refine_ls_wR_factor_gt 0.0617
_refine_ls_wR_factor_ref 0.0629
_reflns_number_gt 4413
_reflns_number_total 4685
_reflns_threshold_expression I>2\s(I)
_cod_data_source_file c4dt01886a2.cif
_cod_data_source_block darkwa140
_cod_depositor_comments
;
The following automatic conversions were performed:

'_symmetry_cell_setting' value 'Orthorhombic' changed to
'orthorhombic' according to
/usr/data/users/saulius/crontab/automatic-downloads/rss-feeds/RSC/lib/dictionaries/cif_core.dic
dictionary named 'cif_core.dic' version 2.4.2 from 2011-04-26.

Automatic conversion script
Id: cif_fix_values 2281 2013-09-26 08:29:07Z andrius 

 Adding full bibliography for 7031766--7031768.cif.

The following automatic conversions were performed:

data name '_iucr_refine_instruction_details' was replaced with
'_iucr_refine_instructions_details' as specified in the replacement
file 'data/replacement-values/replacement_tags.lst'.

Automatic conversion script
Id: cif_correct_tags 9268 2022-04-12 08:56:07Z antanas 
;
_cod_original_sg_symbol_Hall 'P 2ac 2ab   '
_cod_original_sg_symbol_H-M 'P 21 21 21  '
_cod_database_code 7031767

loop_
_symmetry_equiv_pos_as_xyz
'x, y, z'
'-x+1/2, -y, z+1/2'
'-x, y+1/2, -z+1/2'
'x+1/2, -y+1/2, -z'

loop_
_atom_site_label
_atom_site_type_symbol
_atom_site_fract_x
_atom_site_fract_y
_atom_site_fract_z
_atom_site_U_iso_or_equiv
_atom_site_adp_type
_atom_site_occupancy
_atom_site_symmetry_multiplicity
_atom_site_calc_flag
_atom_site_refinement_flags
Br1 Br 0.00100(5) 0.86433(2) 0.305161(18) 0.05837(10) Uani 1 1 d .
Br2 Br 0.26663(4) 0.81076(2) 0.15718(2) 0.05672(10) Uani 1 1 d .
Fe1 Fe 0.13726(5) 0.94464(3) 0.214293(19) 0.03404(9) Uani 1 1 d .
O1 O -0.0063(3) 0.96224(13) 0.14259(10) 0.0445(5) Uani 1 1 d .
N1 N 0.0439(3) 1.07368(16) 0.24931(11) 0.0359(5) Uani 1 1 d .
N2 N 0.3725(3) 0.99110(17) 0.24804(13) 0.0414(5) Uani 1 1 d .
N3 N 0.6329(3) 0.9802(2) 0.28205(15) 0.0545(7) Uani 1 1 d .
H3 H 0.7329 0.9587 0.2879 0.065 Uiso 1 1 calc R
C1 C -0.1317(4) 1.01708(18) 0.12522(13) 0.0343(5) Uani 1 1 d .
C2 C -0.2347(4) 0.9946(2) 0.06905(14) 0.0398(6) Uani 1 1 d .
C3 C -0.3656(4) 1.0539(2) 0.05488(14) 0.0437(6) Uani 1 1 d .
H3A H -0.4342 1.0392 0.0187 0.052 Uiso 1 1 calc R
C4 C -0.4041(4) 1.1347(2) 0.09060(15) 0.0406(6) Uani 1 1 d .
C5 C -0.3027(4) 1.1548(2) 0.14446(15) 0.0396(6) Uani 1 1 d .
H5 H -0.3238 1.2076 0.1696 0.048 Uiso 1 1 calc R
C6 C -0.1681(3) 1.09690(19) 0.16207(14) 0.0349(6) Uani 1 1 d .
C7 C -0.0755(4) 1.12015(18) 0.22162(15) 0.0361(6) Uani 1 1 d .
H7 H -0.1055 1.1752 0.2425 0.043 Uiso 1 1 calc R
C8 C -0.2011(5) 0.9073(2) 0.02769(16) 0.0511(8) Uani 1 1 d .
C9 C -0.0242(6) 0.9121(3) -0.00280(19) 0.0722(11) Uani 1 1 d .
H9A H -0.0157 0.9659 -0.0307 0.108 Uiso 1 1 calc R
H9B H -0.0040 0.8577 -0.0290 0.108 Uiso 1 1 calc R
H9C H 0.0581 0.9159 0.0322 0.108 Uiso 1 1 calc R
C10 C -0.2196(6) 0.8214(3) 0.0712(2) 0.0711(11) Uani 1 1 d .
H10A H -0.1448 0.8260 0.1087 0.107 Uiso 1 1 calc R
H10B H -0.1918 0.7675 0.0455 0.107 Uiso 1 1 calc R
H10C H -0.3337 0.8168 0.0867 0.107 Uiso 1 1 calc R
C11 C -0.3294(6) 0.8982(3) -0.0301(2) 0.0760(13) Uani 1 1 d .
H11A H -0.4404 0.8892 -0.0121 0.114 Uiso 1 1 calc R
H11B H -0.2997 0.8462 -0.0575 0.114 Uiso 1 1 calc R
H11C H -0.3278 0.9536 -0.0565 0.114 Uiso 1 1 calc R
C12 C -0.5600(4) 1.1920(3) 0.07215(17) 0.0511(8) Uani 1 1 d .
C13 C -0.5708(5) 1.2054(4) -0.0025(2) 0.0782(14) Uani 1 1 d .
H13A H -0.4679 1.2326 -0.0185 0.117 Uiso 1 1 calc R
H13B H -0.6637 1.2455 -0.0128 0.117 Uiso 1 1 calc R
H13C H -0.5875 1.1466 -0.0238 0.117 Uiso 1 1 calc R
C14 C -0.7154(5) 1.1383(4) 0.0953(2) 0.0827(14) Uani 1 1 d .
H14A H -0.7099 1.0761 0.0786 0.124 Uiso 1 1 calc R
H14B H -0.8153 1.1679 0.0787 0.124 Uiso 1 1 calc R
H14C H -0.7186 1.1371 0.1432 0.124 Uiso 1 1 calc R
C15 C -0.5589(7) 1.2850(3) 0.1051(3) 0.1009(19) Uani 1 1 d .
H15A H -0.5647 1.2773 0.1527 0.151 Uiso 1 1 calc R
H15B H -0.6543 1.3202 0.0902 0.151 Uiso 1 1 calc R
H15C H -0.4569 1.3171 0.0937 0.151 Uiso 1 1 calc R
C16 C 0.1133(4) 1.1124(2) 0.31116(16) 0.0492(8) Uani 1 1 d .
H16A H 0.1118 1.0656 0.3459 0.059 Uiso 1 1 calc R
H16B H 0.0440 1.1639 0.3258 0.059 Uiso 1 1 calc R
C17 C 0.2913(5) 1.1450(3) 0.30014(18) 0.0553(8) Uani 1 1 d .
H17A H 0.2926 1.1878 0.2629 0.066 Uiso 1 1 calc R
H17B H 0.3286 1.1784 0.3394 0.066 Uiso 1 1 calc R
C18 C 0.4127(4) 1.0685(2) 0.28636(15) 0.0442(7) Uani 1 1 d .
C19 C 0.5725(4) 1.0602(3) 0.30753(18) 0.0553(8) Uani 1 1 d .
H19 H 0.6307 1.1016 0.3346 0.066 Uiso 1 1 calc R
C20 C 0.5123(4) 0.9406(2) 0.24670(17) 0.0502(7) Uani 1 1 d .
H20 H 0.5237 0.8849 0.2240 0.060 Uiso 1 1 calc R

loop_
_atom_site_aniso_label
_atom_site_aniso_U_11
_atom_site_aniso_U_22
_atom_site_aniso_U_33
_atom_site_aniso_U_23
_atom_site_aniso_U_13
_atom_site_aniso_U_12
Br1 0.0577(2) 0.04920(18) 0.0682(2) 0.01825(15) 0.01671(18) 0.00963(17)
Br2 0.05151(18) 0.04231(17) 0.0763(2) -0.01799(16) -0.00056(17) 0.01024(15)
Fe1 0.03347(19) 0.02825(18) 0.0404(2) -0.00113(16) -0.00289(16) 0.00320(16)
O1 0.0514(11) 0.0371(10) 0.0450(11) -0.0088(8) -0.0102(10) 0.0128(10)
N1 0.0388(13) 0.0328(12) 0.0362(11) -0.0046(9) -0.0018(9) 0.0008(10)
N2 0.0377(13) 0.0408(13) 0.0456(13) -0.0004(11) -0.0026(11) 0.0034(11)
N3 0.0337(13) 0.0651(17) 0.0648(17) 0.0071(15) -0.0055(14) -0.0015(13)
C1 0.0378(14) 0.0294(12) 0.0357(13) 0.0036(10) 0.0004(12) 0.0009(12)
C2 0.0465(16) 0.0380(14) 0.0350(14) -0.0032(11) -0.0005(13) 0.0028(13)
C3 0.0450(15) 0.0513(16) 0.0348(14) -0.0004(13) -0.0069(13) -0.0011(15)
C4 0.0382(15) 0.0439(15) 0.0397(15) 0.0101(13) 0.0032(12) 0.0059(13)
C5 0.0432(15) 0.0334(14) 0.0422(15) 0.0015(12) 0.0046(12) 0.0064(11)
C6 0.0347(14) 0.0313(13) 0.0386(14) 0.0023(11) 0.0010(11) -0.0002(10)
C7 0.0409(14) 0.0272(12) 0.0401(14) -0.0052(11) 0.0018(12) 0.0006(11)
C8 0.063(2) 0.0514(18) 0.0393(16) -0.0102(14) -0.0090(14) 0.0068(15)
C9 0.078(3) 0.086(3) 0.053(2) -0.023(2) 0.002(2) 0.017(2)
C10 0.094(3) 0.0431(18) 0.077(3) -0.0136(18) -0.014(2) 0.000(2)
C11 0.086(3) 0.083(3) 0.059(2) -0.031(2) -0.025(2) 0.016(2)
C12 0.0423(16) 0.058(2) 0.0527(18) 0.0142(16) 0.0040(14) 0.0108(16)
C13 0.058(2) 0.111(4) 0.066(2) 0.036(2) 0.0064(19) 0.027(2)
C14 0.045(2) 0.110(4) 0.093(3) 0.043(3) 0.016(2) 0.011(2)
C15 0.091(4) 0.074(3) 0.138(5) -0.013(3) -0.037(3) 0.048(3)
C16 0.0509(18) 0.0533(18) 0.0433(16) -0.0162(14) -0.0075(14) 0.0096(15)
C17 0.062(2) 0.0516(18) 0.0527(19) -0.0155(16) -0.0104(16) -0.0031(16)
C18 0.0445(15) 0.0470(16) 0.0411(15) -0.0044(13) -0.0038(13) -0.0059(13)
C19 0.0432(16) 0.069(2) 0.0541(18) -0.0064(18) -0.0040(14) -0.0095(17)
C20 0.0386(15) 0.0485(16) 0.0635(18) 0.0012(15) -0.0038(15) 0.0009(14)

loop_
_atom_type_symbol
_atom_type_description
_atom_type_scat_dispersion_real
_atom_type_scat_dispersion_imag
_atom_type_scat_source
C C 0.0033 0.0016 'International Tables Vol C Tables 4.2.6.8 and 6.1.1.4'
H H 0.0000 0.0000 'International Tables Vol C Tables 4.2.6.8 and 6.1.1.4'
Br Br -0.2901 2.4595 'International Tables Vol C Tables 4.2.6.8 and 6.1.1.4'
Fe Fe 0.3463 0.8444 'International Tables Vol C Tables 4.2.6.8 and 6.1.1.4'
N N 0.0061 0.0033 'International Tables Vol C Tables 4.2.6.8 and 6.1.1.4'
O O 0.0106 0.0060 'International Tables Vol C Tables 4.2.6.8 and 6.1.1.4'

loop_
_geom_angle_atom_site_label_1
_geom_angle_atom_site_label_2
_geom_angle_atom_site_label_3
_geom_angle
_geom_angle_publ_flag
O1 Fe1 N2 138.96(10) yes
O1 Fe1 N1 85.49(9) yes
N2 Fe1 N1 85.54(9) yes
O1 Fe1 Br1 112.10(8) yes
N2 Fe1 Br1 108.01(7) yes
N1 Fe1 Br1 90.98(7) yes
O1 Fe1 Br2 90.20(6) yes
N2 Fe1 Br2 91.78(7) yes
N1 Fe1 Br2 169.90(7) yes
Br1 Fe1 Br2 99.11(3) yes
C1 O1 Fe1 138.72(17) ?
C7 N1 C16 116.2(2) ?
C7 N1 Fe1 124.90(19) ?
C16 N1 Fe1 118.87(18) ?
C20 N2 C18 105.1(3) ?
C20 N2 Fe1 124.1(2) ?
C18 N2 Fe1 129.7(2) ?
C20 N3 C19 108.5(3) ?
C20 N3 H3 125.8 ?
C19 N3 H3 125.8 ?
O1 C1 C6 120.8(2) ?
O1 C1 C2 120.2(2) ?
C6 C1 C2 119.1(3) ?
C3 C2 C1 116.9(3) ?
C3 C2 C8 122.1(3) ?
C1 C2 C8 120.9(3) ?
C2 C3 C4 125.2(3) ?
C2 C3 H3A 117.4 ?
C4 C3 H3A 117.4 ?
C5 C4 C3 116.6(3) ?
C5 C4 C12 123.1(3) ?
C3 C4 C12 120.1(3) ?
C4 C5 C6 121.1(3) ?
C4 C5 H5 119.5 ?
C6 C5 H5 119.5 ?
C1 C6 C5 121.1(3) ?
C1 C6 C7 121.6(2) ?
C5 C6 C7 117.2(3) ?
N1 C7 C6 127.6(3) ?
N1 C7 H7 116.2 ?
C6 C7 H7 116.2 ?
C10 C8 C9 110.7(3) ?
C10 C8 C2 110.2(3) ?
C9 C8 C2 109.7(3) ?
C10 C8 C11 107.2(3) ?
C9 C8 C11 107.9(3) ?
C2 C8 C11 111.1(3) ?
C8 C9 H9A 109.5 ?
C8 C9 H9B 109.5 ?
H9A C9 H9B 109.5 ?
C8 C9 H9C 109.5 ?
H9A C9 H9C 109.5 ?
H9B C9 H9C 109.5 ?
C8 C10 H10A 109.5 ?
C8 C10 H10B 109.5 ?
H10A C10 H10B 109.5 ?
C8 C10 H10C 109.5 ?
H10A C10 H10C 109.5 ?
H10B C10 H10C 109.5 ?
C8 C11 H11A 109.5 ?
C8 C11 H11B 109.5 ?
H11A C11 H11B 109.5 ?
C8 C11 H11C 109.5 ?
H11A C11 H11C 109.5 ?
H11B C11 H11C 109.5 ?
C15 C12 C13 108.8(4) ?
C15 C12 C14 109.1(4) ?
C13 C12 C14 108.7(4) ?
C15 C12 C4 112.0(3) ?
C13 C12 C4 110.7(3) ?
C14 C12 C4 107.6(3) ?
C12 C13 H13A 109.5 ?
C12 C13 H13B 109.5 ?
H13A C13 H13B 109.5 ?
C12 C13 H13C 109.5 ?
H13A C13 H13C 109.5 ?
H13B C13 H13C 109.5 ?
C12 C14 H14A 109.5 ?
C12 C14 H14B 109.5 ?
H14A C14 H14B 109.5 ?
C12 C14 H14C 109.5 ?
H14A C14 H14C 109.5 ?
H14B C14 H14C 109.5 ?
C12 C15 H15A 109.5 ?
C12 C15 H15B 109.5 ?
H15A C15 H15B 109.5 ?
C12 C15 H15C 109.5 ?
H15A C15 H15C 109.5 ?
H15B C15 H15C 109.5 ?
N1 C16 C17 110.3(3) ?
N1 C16 H16A 109.6 ?
C17 C16 H16A 109.6 ?
N1 C16 H16B 109.6 ?
C17 C16 H16B 109.6 ?
H16A C16 H16B 108.1 ?
C18 C17 C16 113.6(3) ?
C18 C17 H17A 108.8 ?
C16 C17 H17A 108.8 ?
C18 C17 H17B 108.8 ?
C16 C17 H17B 108.8 ?
H17A C17 H17B 107.7 ?
C19 C18 N2 108.6(3) ?
C19 C18 C17 128.1(3) ?
N2 C18 C17 123.3(3) ?
C18 C19 N3 107.0(3) ?
C18 C19 H19 126.5 ?
N3 C19 H19 126.5 ?
N3 C20 N2 110.8(3) ?
N3 C20 H20 124.6 ?
N2 C20 H20 124.6 ?

loop_
_geom_bond_atom_site_label_1
_geom_bond_atom_site_label_2
_geom_bond_distance
_geom_bond_publ_flag
Br1 Fe1 2.4150(7) yes
Br2 Fe1 2.4717(7) yes
Fe1 O1 1.851(2) yes
Fe1 N2 2.095(3) yes
Fe1 N1 2.126(2) yes
O1 C1 1.319(3) ?
N1 C7 1.286(4) ?
N1 C16 1.467(4) ?
N2 C20 1.328(4) ?
N2 C18 1.394(4) ?
N3 C20 1.321(4) ?
N3 C19 1.352(5) ?
N3 H3 0.8600 ?
C1 C6 1.400(4) ?
C1 C2 1.428(4) ?
C2 C3 1.376(4) ?
C2 C8 1.533(4) ?
C3 C4 1.404(4) ?
C3 H3A 0.9300 ?
C4 C5 1.377(4) ?
C4 C12 1.533(4) ?
C5 C6 1.402(4) ?
C5 H5 0.9300 ?
C6 C7 1.441(4) ?
C7 H7 0.9300 ?
C8 C10 1.524(5) ?
C8 C9 1.532(6) ?
C8 C11 1.547(5) ?
C9 H9A 0.9600 ?
C9 H9B 0.9600 ?
C9 H9C 0.9600 ?
C10 H10A 0.9600 ?
C10 H10B 0.9600 ?
C10 H10C 0.9600 ?
C11 H11A 0.9600 ?
C11 H11B 0.9600 ?
C11 H11C 0.9600 ?
C12 C15 1.498(6) ?
C12 C13 1.512(5) ?
C12 C14 1.529(5) ?
C13 H13A 0.9600 ?
C13 H13B 0.9600 ?
C13 H13C 0.9600 ?
C14 H14A 0.9600 ?
C14 H14B 0.9600 ?
C14 H14C 0.9600 ?
C15 H15A 0.9600 ?
C15 H15B 0.9600 ?
C15 H15C 0.9600 ?
C16 C17 1.505(5) ?
C16 H16A 0.9700 ?
C16 H16B 0.9700 ?
C17 C18 1.492(5) ?
C17 H17A 0.9700 ?
C17 H17B 0.9700 ?
C18 C19 1.342(5) ?
C19 H19 0.9300 ?
C20 H20 0.9300 ?

loop_
_geom_hbond_atom_site_label_D
_geom_hbond_atom_site_label_H
_geom_hbond_atom_site_label_A
_geom_hbond_distance_DH
_geom_hbond_distance_HA
_geom_hbond_distance_DA
_geom_hbond_angle_DHA
_geom_hbond_site_symmetry_A
N3 H3 Br1 0.86 2.55 3.397(3) 168.8 1_655

loop_
_geom_torsion_atom_site_label_1
_geom_torsion_atom_site_label_2
_geom_torsion_atom_site_label_3
_geom_torsion_atom_site_label_4
_geom_torsion
N2 Fe1 O1 C1 -89.7(3)
N1 Fe1 O1 C1 -11.7(3)
Br1 Fe1 O1 C1 77.5(3)
Br2 Fe1 O1 C1 177.4(3)
O1 Fe1 N1 C7 5.3(2)
N2 Fe1 N1 C7 145.2(2)
Br1 Fe1 N1 C7 -106.8(2)
Br2 Fe1 N1 C7 70.3(5)
O1 Fe1 N1 C16 -177.5(2)
N2 Fe1 N1 C16 -37.6(2)
Br1 Fe1 N1 C16 70.4(2)
Br2 Fe1 N1 C16 -112.5(4)
O1 Fe1 N2 C20 -106.1(3)
N1 Fe1 N2 C20 176.0(3)
Br1 Fe1 N2 C20 86.4(3)
Br2 Fe1 N2 C20 -13.7(2)
O1 Fe1 N2 C18 87.3(3)
N1 Fe1 N2 C18 9.4(3)
Br1 Fe1 N2 C18 -80.2(3)
Br2 Fe1 N2 C18 179.6(3)
Fe1 O1 C1 C6 12.2(5)
Fe1 O1 C1 C2 -166.5(2)
O1 C1 C2 C3 178.5(3)
C6 C1 C2 C3 -0.3(4)
O1 C1 C2 C8 -0.5(4)
C6 C1 C2 C8 -179.3(3)
C1 C2 C3 C4 0.9(5)
C8 C2 C3 C4 179.8(3)
C2 C3 C4 C5 -0.8(5)
C2 C3 C4 C12 -176.5(3)
C3 C4 C5 C6 0.1(4)
C12 C4 C5 C6 175.7(3)
O1 C1 C6 C5 -179.1(3)
C2 C1 C6 C5 -0.3(4)
O1 C1 C6 C7 -2.7(4)
C2 C1 C6 C7 176.1(3)
C4 C5 C6 C1 0.4(4)
C4 C5 C6 C7 -176.1(3)
C16 N1 C7 C6 -178.3(3)
Fe1 N1 C7 C6 -1.0(4)
C1 C6 C7 N1 -1.7(4)
C5 C6 C7 N1 174.8(3)
C3 C2 C8 C10 -117.7(4)
C1 C2 C8 C10 61.2(4)
C3 C2 C8 C9 120.2(3)
C1 C2 C8 C9 -60.9(4)
C3 C2 C8 C11 0.9(5)
C1 C2 C8 C11 179.8(3)
C5 C4 C12 C15 17.1(5)
C3 C4 C12 C15 -167.4(4)
C5 C4 C12 C13 138.7(4)
C3 C4 C12 C13 -45.8(4)
C5 C4 C12 C14 -102.7(4)
C3 C4 C12 C14 72.8(4)
C7 N1 C16 C17 -111.6(3)
Fe1 N1 C16 C17 70.9(3)
N1 C16 C17 C18 -67.0(4)
C20 N2 C18 C19 -1.4(4)
Fe1 N2 C18 C19 167.2(2)
C20 N2 C18 C17 179.1(3)
Fe1 N2 C18 C17 -12.3(5)
C16 C17 C18 C19 -141.6(4)
C16 C17 C18 N2 37.8(5)
N2 C18 C19 N3 1.2(4)
C17 C18 C19 N3 -179.4(3)
C20 N3 C19 C18 -0.5(4)
C19 N3 C20 N2 -0.5(4)
C18 N2 C20 N3 1.1(4)
Fe1 N2 C20 N3 -168.2(2)
